data_1542603
loop_
_publ_author_name
'Kaloo, Masood Ayoub'
'Sunder Raman, Ramya'
'Sankar, Jeyaraman'

_publ_section_title
;
 Novel structurally tuned DAMN receptor for &quot;in situ&quot; diagnosis
 of bicarbonate in environmental waters.
;
_journal_issue 8
_journal_name_full 'The Analyst'
_journal_page_first 2367
_journal_page_last 2370
_journal_paper_doi 10.1039/c6an00218h
_journal_volume 141
_journal_year 2016
_chemical_formula_moiety 'C13 H9 N5 O2'
_chemical_formula_sum 'C13 H9 N5 O2'
_chemical_formula_weight 267.25
_chemical_name_systematic
; 
 ? 
;
_space_group_IT_number 14
_symmetry_cell_setting monoclinic
_symmetry_space_group_name_Hall '-P 2ybc'
_symmetry_space_group_name_H-M 'P 1 21/c 1'
_atom_sites_solution_hydrogens geom
_atom_sites_solution_primary direct
_atom_sites_solution_secondary difmap
_audit_creation_method SHELXL-97
_cell_angle_alpha 90.00
_cell_angle_beta 91.015(4)
_cell_angle_gamma 90.00
_cell_formula_units_Z 4
_cell_length_a 3.8512(6)
_cell_length_b 19.078(3)
_cell_length_c 21.230(3)
_cell_measurement_temperature 160(2)
_cell_volume 1559.6(4)
_computing_structure_refinement 'SHELXL-97 (Sheldrick, 1997)'
_computing_structure_solution 'SHELXS-97 (Sheldrick, 1990)'
_diffrn_ambient_temperature 160(2)
_diffrn_measured_fraction_theta_full 0.974
_diffrn_measured_fraction_theta_max 0.974
_diffrn_measurement_device_type 'Bruker APEX-II CCD'
_diffrn_measurement_method '\f and \w scans'
_diffrn_radiation_monochromator graphite
_diffrn_radiation_source 'fine-focus sealed tube'
_diffrn_radiation_type MoK\a
_diffrn_radiation_wavelength 0.71073
_diffrn_reflns_av_R_equivalents 0.0321
_diffrn_reflns_av_sigmaI/netI 0.0537
_diffrn_reflns_limit_h_max 4
_diffrn_reflns_limit_h_min -4
_diffrn_reflns_limit_k_max 22
_diffrn_reflns_limit_k_min -22
_diffrn_reflns_limit_l_max 0
_diffrn_reflns_limit_l_min -25
_diffrn_reflns_number 4550
_diffrn_reflns_theta_full 24.86
_diffrn_reflns_theta_max 24.86
_diffrn_reflns_theta_min 2.87
_exptl_absorpt_coefficient_mu 0.082
_exptl_absorpt_correction_T_max 0.987
_exptl_absorpt_correction_T_min 0.983
_exptl_absorpt_correction_type multi-scan
_exptl_absorpt_process_details '(SADABS; Bruker, 2000)'
_exptl_crystal_colour yellow
_exptl_crystal_density_diffrn 1.138
_exptl_crystal_density_method 'not measured'
_exptl_crystal_description block
_exptl_crystal_F_000 552
_exptl_crystal_size_max 0.213
_exptl_crystal_size_mid 0.191
_exptl_crystal_size_min 0.159
_platon_squeeze_details
;
;
_refine_diff_density_max 0.283
_refine_diff_density_min -0.315
_refine_diff_density_rms 0.066
_refine_ls_extinction_method none
_refine_ls_goodness_of_fit_ref 1.085
_refine_ls_hydrogen_treatment mixed
_refine_ls_matrix_type full
_refine_ls_number_parameters 181
_refine_ls_number_reflns 2464
_refine_ls_number_restraints 45
_refine_ls_restrained_S_all 1.076
_refine_ls_R_factor_all 0.1217
_refine_ls_R_factor_gt 0.0720
_refine_ls_shift/su_max 0.000
_refine_ls_shift/su_mean 0.000
_refine_ls_structure_factor_coef Fsqd
_refine_ls_weighting_details 'calc w=1/[\s^2^(Fo^2^)+(0.1307P)^2^+1.0318P] where P=(Fo^2^+2Fc^2^)/3'
_refine_ls_weighting_scheme calc
_refine_ls_wR_factor_gt 0.2212
_refine_ls_wR_factor_ref 0.2442
_reflns_number_gt 1529
_reflns_number_total 2718
_reflns_threshold_expression >2sigma(I)
_cod_data_source_file c6an00218h2.cif
_cod_data_source_block 1
_cod_depositor_comments
;
The following automatic conversions were performed:

'_symmetry_cell_setting' value 'Monoclinic' changed to 'monoclinic'
according to
/usr/data/users/saulius/crontab/automatic-downloads/rss-feeds/RSC/lib/dictionaries/cif_core.dic
dictionary named 'cif_core.dic' version 2.4.2 from 2011-04-26.

Automatic conversion script
Id: cif_fix_values 4268 2015-11-12 08:31:59Z antanas 

 Adding full bibliography for 1542603.cif.
;
_cod_original_sg_symbol_Hall -P2ybc
_cod_original_sg_symbol_H-M P21/C
_cod_database_code 1542603

loop_
_symmetry_equiv_pos_as_xyz
'x, y, z'
'-x, y+1/2, -z+1/2'
'-x, -y, -z'
'x, -y-1/2, z-1/2'

loop_
_atom_site_label
_atom_site_type_symbol
_atom_site_fract_x
_atom_site_fract_y
_atom_site_fract_z
_atom_site_U_iso_or_equiv
_atom_site_adp_type
_atom_site_occupancy
_atom_site_symmetry_multiplicity
_atom_site_calc_flag
_atom_site_refinement_flags
O1 O 0.4286(7) 0.72627(16) -0.02791(13) 0.0584(9) Uani 1 1 d U
N4 N 1.1019(7) 0.30488(18) 0.15171(13) 0.0402(8) Uani 1 1 d U
N5 N 0.6278(9) 0.73404(19) 0.01691(15) 0.0476(9) Uani 1 1 d U
N3 N 0.9980(8) 0.16826(18) 0.10991(14) 0.0493(9) Uani 1 1 d U
H3A H 0.9044 0.2026 0.0877 0.059 Uiso 1 1 calc R
H3B H 0.9709 0.1246 0.0975 0.059 Uiso 1 1 calc R
O2 O 0.7328(11) 0.79106(17) 0.03361(15) 0.0831(11) Uani 1 1 d U
C13 C 1.0205(9) 0.6210(2) 0.14003(16) 0.0381(9) Uani 1 1 d U
H13 H 1.1380 0.6256 0.1795 0.046 Uiso 1 1 calc R
C8 C 0.9547(8) 0.5544(2) 0.11612(16) 0.0355(9) Uani 1 1 d U
C11 C 0.7497(9) 0.67255(19) 0.05133(16) 0.0361(9) Uani 1 1 d U
C6 C 1.0187(9) 0.4260(2) 0.13599(17) 0.0386(9) Uani 1 1 d U
H6 H 0.8833 0.4166 0.0991 0.046 Uiso 1 1 calc R
N2 N 1.5768(9) 0.2714(2) 0.28887(17) 0.0587(11) Uani 1 1 d U
C4 C 1.2382(9) 0.2481(2) 0.18548(17) 0.0401(9) Uani 1 1 d U
C10 C 0.6802(9) 0.6070(2) 0.02544(17) 0.0399(9) Uani 1 1 d U
H10 H 0.5630 0.6028 -0.0141 0.048 Uiso 1 1 calc R
N1 N 1.4366(10) 0.0773(2) 0.22361(17) 0.0602(11) Uani 1 1 d U
C7 C 1.0736(9) 0.4925(2) 0.15181(16) 0.0393(10) Uani 1 1 d U
H7 H 1.2017 0.5009 0.1897 0.047 Uiso 1 1 calc R
C12 C 0.9206(10) 0.6798(2) 0.10816(17) 0.0430(10) Uani 1 1 d U
H12 H 0.9684 0.7250 0.1250 0.052 Uiso 1 1 calc R
C3 C 1.1809(9) 0.1825(2) 0.16227(17) 0.0420(10) Uani 1 1 d U
C9 C 0.7840(9) 0.5488(2) 0.05806(17) 0.0389(9) Uani 1 1 d U
H9 H 0.7388 0.5037 0.0408 0.047 Uiso 1 1 calc R
C5 C 1.1517(9) 0.3675(2) 0.17127(17) 0.0399(10) Uani 1 1 d U
H5 H 1.2778 0.3753 0.2095 0.048 Uiso 1 1 calc R
C2 C 1.4268(9) 0.2579(2) 0.24317(19) 0.0423(10) Uani 1 1 d U
C1 C 1.3254(10) 0.1235(2) 0.19582(18) 0.0464(11) Uani 1 1 d U

loop_
_atom_site_aniso_label
_atom_site_aniso_U_11
_atom_site_aniso_U_22
_atom_site_aniso_U_33
_atom_site_aniso_U_23
_atom_site_aniso_U_13
_atom_site_aniso_U_12
O1 0.0560(18) 0.064(2) 0.0548(18) 0.0159(14) -0.0120(14) 0.0014(15)
N4 0.0349(17) 0.046(2) 0.0398(18) 0.0073(15) -0.0022(13) 0.0046(15)
N5 0.048(2) 0.049(2) 0.0455(19) 0.0028(17) 0.0057(16) 0.0015(17)
N3 0.058(2) 0.044(2) 0.0451(19) 0.0039(15) -0.0046(16) 0.0062(16)
O2 0.134(3) 0.039(2) 0.075(2) 0.0014(17) -0.025(2) -0.007(2)
C13 0.035(2) 0.047(2) 0.0317(19) 0.0003(17) -0.0061(15) -0.0029(18)
C8 0.0236(18) 0.047(2) 0.036(2) 0.0027(17) 0.0009(15) -0.0014(16)
C11 0.031(2) 0.038(2) 0.038(2) 0.0077(17) 0.0007(15) -0.0044(17)
C6 0.0291(19) 0.051(3) 0.036(2) 0.0038(19) -0.0024(15) 0.0014(18)
N2 0.045(2) 0.081(3) 0.051(2) 0.014(2) -0.0048(17) 0.0042(18)
C4 0.0281(19) 0.051(2) 0.041(2) 0.0103(19) 0.0014(15) 0.0072(18)
C10 0.034(2) 0.051(2) 0.035(2) 0.0017(19) -0.0057(15) -0.0074(18)
N1 0.061(2) 0.061(3) 0.058(2) 0.0125(19) -0.0038(18) 0.0112(19)
C7 0.031(2) 0.052(3) 0.035(2) 0.0045(18) -0.0011(15) -0.0011(18)
C12 0.044(2) 0.044(2) 0.041(2) -0.0077(18) -0.0034(17) -0.0038(18)
C3 0.037(2) 0.050(3) 0.039(2) 0.0078(18) 0.0054(17) 0.0088(19)
C9 0.035(2) 0.037(2) 0.044(2) -0.0003(17) -0.0038(16) -0.0030(17)
C5 0.029(2) 0.054(3) 0.036(2) 0.0078(19) -0.0021(15) 0.0012(18)
C2 0.032(2) 0.053(3) 0.041(2) 0.0107(19) 0.0056(17) 0.0067(18)
C1 0.045(2) 0.049(3) 0.045(2) 0.009(2) 0.0042(18) 0.008(2)

loop_
_atom_type_symbol
_atom_type_description
_atom_type_scat_dispersion_real
_atom_type_scat_dispersion_imag
_atom_type_scat_source
C C 0.0033 0.0016 'International Tables Vol C Tables 4.2.6.8 and 6.1.1.4'
H H 0.0000 0.0000 'International Tables Vol C Tables 4.2.6.8 and 6.1.1.4'
N N 0.0061 0.0033 'International Tables Vol C Tables 4.2.6.8 and 6.1.1.4'
O O 0.0106 0.0060 'International Tables Vol C Tables 4.2.6.8 and 6.1.1.4'
S S 0.1246 0.1234 'International Tables Vol C Tables 4.2.6.8 and 6.1.1.4'

loop_
_geom_angle_atom_site_label_1
_geom_angle_atom_site_label_2
_geom_angle_atom_site_label_3
_geom_angle
C5 N4 C4 120.4(3)
O2 N5 O1 122.6(4)
O2 N5 C11 118.3(3)
O1 N5 C11 119.1(4)
C12 C13 C8 121.6(3)
C13 C8 C9 118.4(3)
C13 C8 C7 119.5(3)
C9 C8 C7 122.1(4)
C12 C11 C10 121.7(3)
C12 C11 N5 120.4(3)
C10 C11 N5 117.9(3)
C7 C6 C5 123.9(4)
C3 C4 N4 118.1(3)
C3 C4 C2 120.6(3)
N4 C4 C2 121.4(4)
C9 C10 C11 118.6(3)
C6 C7 C8 126.1(3)
C13 C12 C11 118.7(4)
N3 C3 C4 124.6(3)
N3 C3 C1 116.7(4)
C4 C3 C1 118.7(3)
C10 C9 C8 121.0(4)
N4 C5 C6 120.5(3)
N2 C2 C4 174.6(4)
N1 C1 C3 178.5(4)

loop_
_geom_bond_atom_site_label_1
_geom_bond_atom_site_label_2
_geom_bond_distance
O1 N5 1.221(4)
N4 C5 1.278(5)
N4 C4 1.396(5)
N5 O2 1.211(4)
N5 C11 1.455(5)
N3 C3 1.333(5)
C13 C12 1.363(5)
C13 C8 1.389(5)
C8 C9 1.391(5)
C8 C7 1.472(5)
C11 C12 1.371(5)
C11 C10 1.390(5)
C6 C7 1.330(5)
C6 C5 1.433(5)
N2 C2 1.150(5)
C4 C3 1.362(5)
C4 C2 1.425(6)
C10 C9 1.365(5)
N1 C1 1.141(5)
C3 C1 1.437(6)

loop_
_platon_squeeze_void_nr
_platon_squeeze_void_average_x
_platon_squeeze_void_average_y
_platon_squeeze_void_average_z
_platon_squeeze_void_volume
_platon_squeeze_void_count_electrons
_platon_squeeze_void_content
1 -0.077 0.000 0.000 187 29 ' '
2 -0.123 0.500 0.500 187 29 ' '
